data_4337883
loop_
_publ_author_name
'Hess, Jeannine'
'Konatschnig, Sandro'
'Morard, Sandra'
'Pierroz, Vanessa'
'Ferrari, Stefano'
'Spingler, Bernhard'
'Gasser, Gilles'

_publ_section_title
;
 Novel, Mercury-Free Synthetic Pathway for Trifluoromethylthio-Substituted
 Metallocenes.
;
_journal_issue 7
_journal_name_full 'Inorganic chemistry'
_journal_page_first 3662
_journal_paper_doi 10.1021/ic403169z
_journal_volume 53
_journal_year 2014
_chemical_formula_sum 'C11 H9 Fe N S'
_chemical_formula_weight 243.10
_chemical_name_systematic
; 
 ? 
;
_space_group_IT_number 62
_symmetry_cell_setting orthorhombic
_symmetry_space_group_name_Hall '-P 2ac 2n'
_symmetry_space_group_name_H-M 'P n m a'
_atom_sites_solution_hydrogens geom
_atom_sites_solution_primary direct
_atom_sites_solution_secondary difmap
_audit_creation_method SHELXL-97
_cell_angle_alpha 90.00
_cell_angle_beta 90.00
_cell_angle_gamma 90.00
_cell_formula_units_Z 4
_cell_length_a 9.8641(4)
_cell_length_b 8.9636(5)
_cell_length_c 11.1810(5)
_cell_measurement_reflns_used 3313
_cell_measurement_temperature 183(2)
_cell_measurement_theta_max 32.7352
_cell_measurement_theta_min 2.7481
_cell_volume 988.60(8)
_computing_cell_refinement 'CrysAlis RED (Oxford, 2007)'
_computing_data_collection 'CrysAlis RED (Oxford, 2007)'
_computing_data_reduction 'CrysAlis RED (Oxford, 2007)'
_computing_molecular_graphics 'ORTEP-3 (Farrugia, 1997)'
_computing_publication_material 'SHELXL-97 (Sheldrick, 2008)'
_computing_structure_refinement 'SHELXL-97 (Sheldrick, 2008)'
_computing_structure_solution 'SIR-97 (Altomare, 1999)'
_diffrn_ambient_temperature 183(2)
_diffrn_detector_area_resol_mean 10.4498
_diffrn_measured_fraction_theta_full 0.998
_diffrn_measured_fraction_theta_max 0.941
_diffrn_measurement_device_type 'Xcalibur Ruby'
_diffrn_measurement_method '\o oscillation scan'
_diffrn_radiation_monochromator graphite
_diffrn_radiation_source 'fine-focus sealed tube'
_diffrn_radiation_type MoK\a
_diffrn_radiation_wavelength 0.71073
_diffrn_reflns_av_R_equivalents 0.0349
_diffrn_reflns_av_sigmaI/netI 0.0273
_diffrn_reflns_limit_h_max 14
_diffrn_reflns_limit_h_min -14
_diffrn_reflns_limit_k_max 13
_diffrn_reflns_limit_k_min -6
_diffrn_reflns_limit_l_max 16
_diffrn_reflns_limit_l_min -16
_diffrn_reflns_number 7813
_diffrn_reflns_theta_full 30.44
_diffrn_reflns_theta_max 32.80
_diffrn_reflns_theta_min 2.75
_exptl_absorpt_coefficient_mu 1.689
_exptl_absorpt_correction_T_max 0.8360
_exptl_absorpt_correction_T_min 0.5692
_exptl_absorpt_correction_type multi-scan
_exptl_absorpt_process_details
;
CrysAlisPro, Agilent Technologies,
Version 1.171.36.20 (release 27-06-2012 CrysAlis171 .NET)
(compiled Jul 11 2012,15:38:31)
Empirical absorption correction using spherical harmonics,
 implemented in SCALE3 ABSPACK scaling algorithm.
;
_exptl_crystal_colour yellow
_exptl_crystal_density_diffrn 1.633
_exptl_crystal_density_method 'not measured'
_exptl_crystal_description plate
_exptl_crystal_F_000 496
_exptl_crystal_size_max 0.39
_exptl_crystal_size_mid 0.26
_exptl_crystal_size_min 0.11
_refine_diff_density_max 0.402
_refine_diff_density_min -0.620
_refine_diff_density_rms 0.150
_refine_ls_extinction_method none
_refine_ls_goodness_of_fit_ref 1.072
_refine_ls_hydrogen_treatment constr
_refine_ls_matrix_type full
_refine_ls_number_parameters 73
_refine_ls_number_reflns 1822
_refine_ls_number_restraints 0
_refine_ls_restrained_S_all 1.072
_refine_ls_R_factor_all 0.0401
_refine_ls_R_factor_gt 0.0322
_refine_ls_shift/su_max 0.000
_refine_ls_shift/su_mean 0.000
_refine_ls_structure_factor_coef Fsqd
_refine_ls_weighting_details 'calc w=1/[\s^2^(Fo^2^)+(0.0382P)^2^+0.3054P] where P=(Fo^2^+2Fc^2^)/3'
_refine_ls_weighting_scheme calc
_refine_ls_wR_factor_gt 0.0753
_refine_ls_wR_factor_ref 0.0817
_reflns_number_gt 1569
_reflns_number_total 1822
_reflns_threshold_expression >2sigma(I)
_cod_data_source_file ic403169z_si_002.cif
_cod_data_source_block sr_221112
_cod_depositor_comments 'Adding full bibliography for 4337882--4337887.cif.'
_cod_original_sg_symbol_H-M Pnma
_cod_database_code 4337883

loop_
_symmetry_equiv_pos_as_xyz
'x, y, z'
'-x+1/2, -y, z+1/2'
'x+1/2, -y+1/2, -z+1/2'
'-x, y+1/2, -z'
'-x, -y, -z'
'x-1/2, y, -z-1/2'
'-x-1/2, y-1/2, z-1/2'
'x, -y-1/2, z'

loop_
_atom_site_label
_atom_site_type_symbol
_atom_site_fract_x
_atom_site_fract_y
_atom_site_fract_z
_atom_site_U_iso_or_equiv
_atom_site_adp_type
_atom_site_occupancy
_atom_site_symmetry_multiplicity
_atom_site_calc_flag
_atom_site_refinement_flags
Fe1 Fe 0.19991(3) 0.2500 0.06582(2) 0.01974(9) Uani 1 2 d S
C1 C 0.2368(2) 0.2500 -0.11025(17) 0.0254(4) Uani 1 2 d S
C2 C 0.29562(15) 0.3801(2) -0.05739(13) 0.0315(3) Uani 1 1 d .
H2A H 0.2751 0.4810 -0.0762 0.038 Uiso 1 1 calc R
C3 C 0.39063(15) 0.3290(2) 0.02856(15) 0.0394(4) Uani 1 1 d .
H3A H 0.4453 0.3906 0.0780 0.047 Uiso 1 1 calc R
C6 C 0.01066(14) 0.17112(19) 0.10804(15) 0.0313(3) Uani 1 1 d .
H6A H -0.0443 0.1091 0.0591 0.038 Uiso 1 1 calc R
C7 C 0.10603(16) 0.1217(2) 0.19307(14) 0.0340(3) Uani 1 1 d .
H7A H 0.1265 0.0208 0.2116 0.041 Uiso 1 1 calc R
C8 C 0.1663(2) 0.2500 0.24627(19) 0.0373(6) Uani 1 2 d S
H8A H 0.2343 0.2500 0.3064 0.045 Uiso 1 2 calc SR
C11 C 0.1848(2) 0.2500 -0.34430(19) 0.0291(4) Uani 1 2 d S
N1 N 0.2391(3) 0.2500 -0.43472(17) 0.0429(5) Uani 1 2 d S
S1 S 0.09988(6) 0.2500 -0.21197(5) 0.03763(16) Uani 1 2 d S

loop_
_atom_site_aniso_label
_atom_site_aniso_U_11
_atom_site_aniso_U_22
_atom_site_aniso_U_33
_atom_site_aniso_U_23
_atom_site_aniso_U_13
_atom_site_aniso_U_12
Fe1 0.01988(14) 0.02091(16) 0.01844(14) 0.000 0.00120(9) 0.000
C1 0.0256(8) 0.0301(11) 0.0204(8) 0.000 0.0047(7) 0.000
C2 0.0340(8) 0.0299(8) 0.0305(7) 0.0015(6) 0.0099(6) -0.0074(6)
C3 0.0237(6) 0.0599(12) 0.0347(8) -0.0050(8) 0.0022(6) -0.0137(7)
C6 0.0255(6) 0.0368(9) 0.0316(7) -0.0040(6) 0.0070(6) -0.0072(6)
C7 0.0387(8) 0.0289(8) 0.0344(8) 0.0101(6) 0.0103(6) 0.0024(7)
C8 0.0350(11) 0.0580(17) 0.0190(9) 0.000 -0.0014(8) 0.000
C11 0.0327(10) 0.0293(11) 0.0253(9) 0.000 -0.0018(8) 0.000
N1 0.0458(11) 0.0560(16) 0.0271(10) 0.000 0.0031(8) 0.000
S1 0.0268(2) 0.0615(4) 0.0246(2) 0.000 0.0023(2) 0.000

loop_
_atom_type_symbol
_atom_type_description
_atom_type_scat_dispersion_real
_atom_type_scat_dispersion_imag
_atom_type_scat_source
C C 0.0033 0.0016 'International Tables Vol C Tables 4.2.6.8 and 6.1.1.4'
H H 0.0000 0.0000 'International Tables Vol C Tables 4.2.6.8 and 6.1.1.4'
N N 0.0061 0.0033 'International Tables Vol C Tables 4.2.6.8 and 6.1.1.4'
S S 0.1246 0.1234 'International Tables Vol C Tables 4.2.6.8 and 6.1.1.4'
Fe Fe 0.3463 0.8444 'International Tables Vol C Tables 4.2.6.8 and 6.1.1.4'

loop_
_geom_angle_atom_site_label_1
_geom_angle_atom_site_label_2
_geom_angle_atom_site_label_3
_geom_angle
_geom_angle_site_symmetry_1
_geom_angle_site_symmetry_3
C1 Fe1 C2 41.47(5) . .
C1 Fe1 C2 41.48(5) . 8_565
C2 Fe1 C2 69.86(10) . 8_565
C1 Fe1 C8 178.87(9) . .
C2 Fe1 C8 137.95(6) . .
C2 Fe1 C8 137.95(6) 8_565 .
C1 Fe1 C7 139.86(6) . .
C2 Fe1 C7 178.61(7) . .
C2 Fe1 C7 110.95(7) 8_565 .
C8 Fe1 C7 40.71(6) . .
C1 Fe1 C7 139.86(6) . 8_565
C2 Fe1 C7 110.95(7) . 8_565
C2 Fe1 C7 178.61(7) 8_565 8_565
C8 Fe1 C7 40.71(6) . 8_565
C7 Fe1 C7 68.23(10) . 8_565
C1 Fe1 C6 113.06(7) . 8_565
C2 Fe1 C6 112.34(7) . 8_565
C2 Fe1 C6 140.79(7) 8_565 8_565
C8 Fe1 C6 67.99(8) . 8_565
C7 Fe1 C6 67.83(7) . 8_565
C7 Fe1 C6 40.18(7) 8_565 8_565
C1 Fe1 C6 113.06(7) . .
C2 Fe1 C6 140.79(7) . .
C2 Fe1 C6 112.34(7) 8_565 .
C8 Fe1 C6 67.99(8) . .
C7 Fe1 C6 40.18(7) . .
C7 Fe1 C6 67.83(7) 8_565 .
C6 Fe1 C6 40.33(10) 8_565 .
C1 Fe1 C3 68.53(7) . 8_565
C2 Fe1 C3 68.62(7) . 8_565
C2 Fe1 C3 40.58(7) 8_565 8_565
C8 Fe1 C3 110.42(8) . 8_565
C7 Fe1 C3 111.18(7) . 8_565
C7 Fe1 C3 138.42(7) 8_565 8_565
C6 Fe1 C3 178.40(6) 8_565 8_565
C6 Fe1 C3 139.63(8) . 8_565
C1 Fe1 C3 68.53(7) . .
C2 Fe1 C3 40.59(7) . .
C2 Fe1 C3 68.62(7) 8_565 .
C8 Fe1 C3 110.42(8) . .
C7 Fe1 C3 138.42(7) . .
C7 Fe1 C3 111.18(7) 8_565 .
C6 Fe1 C3 139.63(8) 8_565 .
C6 Fe1 C3 178.39(6) . .
C3 Fe1 C3 40.34(11) 8_565 .
C2 C1 C2 109.23(19) . 8_565
C2 C1 S1 125.20(10) . .
C2 C1 S1 125.20(10) 8_565 .
C2 C1 Fe1 70.57(9) . .
C2 C1 Fe1 70.57(9) 8_565 .
S1 C1 Fe1 119.63(11) . .
C3 C2 C1 106.53(16) . .
C3 C2 Fe1 70.31(9) . .
C1 C2 Fe1 67.95(10) . .
C3 C2 H2A 126.7 . .
C1 C2 H2A 126.7 . .
Fe1 C2 H2A 126.5 . .
C3 C3 C2 108.85(11) 8_565 .
C3 C3 Fe1 69.83(6) 8_565 .
C2 C3 Fe1 69.11(8) . .
C3 C3 H3A 125.6 8_565 .
C2 C3 H3A 125.6 . .
Fe1 C3 H3A 127.1 . .
C7 C6 C6 108.32(10) . 8_565
C7 C6 Fe1 69.88(9) . .
C6 C6 Fe1 69.84(5) 8_565 .
C7 C6 H6A 125.8 . .
C6 C6 H6A 125.8 8_565 .
Fe1 C6 H6A 126.0 . .
C6 C7 C8 107.85(15) . .
C6 C7 Fe1 69.94(9) . .
C8 C7 Fe1 69.43(11) . .
C6 C7 H7A 126.1 . .
C8 C7 H7A 126.1 . .
Fe1 C7 H7A 126.1 . .
C7 C8 C7 107.7(2) . 8_565
C7 C8 Fe1 69.86(10) . .
C7 C8 Fe1 69.86(10) 8_565 .
C7 C8 H8A 126.2 . .
C7 C8 H8A 126.2 8_565 .
Fe1 C8 H8A 125.7 . .
N1 C11 S1 178.4(2) . .
C11 S1 C1 100.58(10) . .

loop_
_geom_bond_atom_site_label_1
_geom_bond_atom_site_label_2
_geom_bond_distance
_geom_bond_site_symmetry_2
Fe1 C1 2.0019(19) .
Fe1 C2 2.0369(15) .
Fe1 C2 2.0369(15) 8_565
Fe1 C8 2.045(2) .
Fe1 C7 2.0504(15) .
Fe1 C7 2.0504(15) 8_565
Fe1 C6 2.0512(14) 8_565
Fe1 C6 2.0512(14) .
Fe1 C3 2.0528(15) 8_565
Fe1 C3 2.0528(15) .
C1 C2 1.430(2) .
C1 C2 1.431(2) 8_565
C1 S1 1.766(2) .
C2 C3 1.418(2) .
C2 H2A 0.9500 .
C3 C3 1.416(4) 8_565
C3 H3A 0.9500 .
C6 C7 1.409(2) .
C6 C6 1.414(3) 8_565
C6 H6A 0.9500 .
C7 C8 1.424(2) .
C7 H7A 0.9500 .
C8 C7 1.425(2) 8_565
C8 H8A 0.9500 .
C11 N1 1.144(3) .
C11 S1 1.700(2) .

loop_
_geom_torsion_atom_site_label_1
_geom_torsion_atom_site_label_2
_geom_torsion_atom_site_label_3
_geom_torsion_atom_site_label_4
_geom_torsion
_geom_torsion_site_symmetry_1
_geom_torsion_site_symmetry_4
C2 Fe1 C1 C2 -119.65(18) 8_565 .
C8 Fe1 C1 C2 -59.83(9) . .
C7 Fe1 C1 C2 -179.38(10) . .
C7 Fe1 C1 C2 59.73(16) 8_565 .
C6 Fe1 C1 C2 98.17(11) 8_565 .
C6 Fe1 C1 C2 142.18(10) . .
C3 Fe1 C1 C2 -81.57(12) 8_565 .
C3 Fe1 C1 C2 -38.08(10) . .
C2 Fe1 C1 C2 119.65(18) . 8_565
C8 Fe1 C1 C2 59.83(9) . 8_565
C7 Fe1 C1 C2 -59.73(16) . 8_565
C7 Fe1 C1 C2 179.38(10) 8_565 8_565
C6 Fe1 C1 C2 -142.18(10) 8_565 8_565
C6 Fe1 C1 C2 -98.17(11) . 8_565
C3 Fe1 C1 C2 38.08(10) 8_565 8_565
C3 Fe1 C1 C2 81.57(12) . 8_565
C2 Fe1 C1 S1 -120.17(9) . .
C2 Fe1 C1 S1 120.17(9) 8_565 .
C8 Fe1 C1 S1 180.000(2) . .
C7 Fe1 C1 S1 60.45(9) . .
C7 Fe1 C1 S1 -60.45(9) 8_565 .
C6 Fe1 C1 S1 -22.00(5) 8_565 .
C6 Fe1 C1 S1 22.00(5) . .
C3 Fe1 C1 S1 158.25(6) 8_565 .
C3 Fe1 C1 S1 -158.25(6) . .
C2 C1 C2 C3 -0.2(2) 8_565 .
S1 C1 C2 C3 173.17(13) . .
Fe1 C1 C2 C3 60.04(10) . .
C2 C1 C2 Fe1 -60.23(13) 8_565 .
S1 C1 C2 Fe1 113.13(15) . .
C1 Fe1 C2 C3 -118.10(15) . .
C2 Fe1 C2 C3 -80.28(11) 8_565 .
C8 Fe1 C2 C3 60.44(16) . .
C7 Fe1 C2 C3 45(3) . .
C7 Fe1 C2 C3 98.50(11) 8_565 .
C6 Fe1 C2 C3 141.85(11) 8_565 .
C6 Fe1 C2 C3 178.71(11) . .
C3 Fe1 C2 C3 -36.76(12) 8_565 .
C2 Fe1 C2 C1 37.81(11) 8_565 .
C8 Fe1 C2 C1 178.54(12) . .
C7 Fe1 C2 C1 163(3) . .
C7 Fe1 C2 C1 -143.40(10) 8_565 .
C6 Fe1 C2 C1 -100.05(11) 8_565 .
C6 Fe1 C2 C1 -63.19(15) . .
C3 Fe1 C2 C1 81.33(11) 8_565 .
C3 Fe1 C2 C1 118.10(15) . .
C1 C2 C3 C3 0.12(13) . 8_565
Fe1 C2 C3 C3 58.64(5) . 8_565
C1 C2 C3 Fe1 -58.53(11) . .
C1 Fe1 C3 C3 -81.69(4) . 8_565
C2 Fe1 C3 C3 -120.58(10) . 8_565
C2 Fe1 C3 C3 -36.97(6) 8_565 8_565
C8 Fe1 C3 C3 97.86(4) . 8_565
C7 Fe1 C3 C3 60.91(10) . 8_565
C7 Fe1 C3 C3 141.55(7) 8_565 8_565
C6 Fe1 C3 C3 177.52(10) 8_565 8_565
C6 Fe1 C3 C3 90(3) . 8_565
C1 Fe1 C3 C2 38.89(9) . .
C2 Fe1 C3 C2 83.60(13) 8_565 .
C8 Fe1 C3 C2 -141.56(9) . .
C7 Fe1 C3 C2 -178.51(11) . .
C7 Fe1 C3 C2 -97.87(11) 8_565 .
C6 Fe1 C3 C2 -61.90(14) 8_565 .
C6 Fe1 C3 C2 -149(3) . .
C3 Fe1 C3 C2 120.58(10) 8_565 .
C1 Fe1 C6 C7 141.59(9) . .
C2 Fe1 C6 C7 -178.44(11) . .
C2 Fe1 C6 C7 96.45(11) 8_565 .
C8 Fe1 C6 C7 -37.95(9) . .
C7 Fe1 C6 C7 -82.05(14) 8_565 .
C6 Fe1 C6 C7 -119.42(9) 8_565 .
C3 Fe1 C6 C7 58.11(14) 8_565 .
C3 Fe1 C6 C7 -30(3) . .
C1 Fe1 C6 C6 -98.99(4) . 8_565
C2 Fe1 C6 C6 -59.02(9) . 8_565
C2 Fe1 C6 C6 -144.13(6) 8_565 8_565
C8 Fe1 C6 C6 81.46(4) . 8_565
C7 Fe1 C6 C6 119.42(9) . 8_565
C7 Fe1 C6 C6 37.36(6) 8_565 8_565
C3 Fe1 C6 C6 177.52(10) 8_565 8_565
C3 Fe1 C6 C6 89(3) . 8_565
C6 C6 C7 C8 -0.17(15) 8_565 .
Fe1 C6 C7 C8 59.30(13) . .
C6 C6 C7 Fe1 -59.47(5) 8_565 .
C1 Fe1 C7 C6 -62.46(15) . .
C2 Fe1 C7 C6 135(3) . .
C2 Fe1 C7 C6 -100.23(10) 8_565 .
C8 Fe1 C7 C6 119.05(15) . .
C7 Fe1 C7 C6 80.97(10) 8_565 .
C6 Fe1 C7 C6 37.50(11) 8_565 .
C3 Fe1 C7 C6 -143.86(10) 8_565 .
C3 Fe1 C7 C6 178.79(10) . .
C1 Fe1 C7 C8 178.49(12) . .
C2 Fe1 C7 C8 16(3) . .
C2 Fe1 C7 C8 140.72(11) 8_565 .
C7 Fe1 C7 C8 -38.07(12) 8_565 .
C6 Fe1 C7 C8 -81.55(12) 8_565 .
C6 Fe1 C7 C8 -119.05(15) . .
C3 Fe1 C7 C8 97.09(12) 8_565 .
C3 Fe1 C7 C8 59.74(16) . .
C6 C7 C8 C7 0.3(2) . 8_565
Fe1 C7 C8 C7 59.89(15) . 8_565
C6 C7 C8 Fe1 -59.62(11) . .
C1 Fe1 C8 C7 -120.70(10) . .
C2 Fe1 C8 C7 -179.44(10) . .
C2 Fe1 C8 C7 -61.96(17) 8_565 .
C7 Fe1 C8 C7 118.6(2) 8_565 .
C6 Fe1 C8 C7 81.13(12) 8_565 .
C6 Fe1 C8 C7 37.47(10) . .
C3 Fe1 C8 C7 -99.11(12) 8_565 .
C3 Fe1 C8 C7 -142.29(11) . .
C1 Fe1 C8 C7 120.70(10) . 8_565
C2 Fe1 C8 C7 61.96(17) . 8_565
C2 Fe1 C8 C7 179.44(10) 8_565 8_565
C7 Fe1 C8 C7 -118.6(2) . 8_565
C6 Fe1 C8 C7 -37.47(10) 8_565 8_565
C6 Fe1 C8 C7 -81.13(12) . 8_565
C3 Fe1 C8 C7 142.29(11) 8_565 8_565
C3 Fe1 C8 C7 99.11(12) . 8_565
N1 C11 S1 C1 180.000(9) . .
C2 C1 S1 C11 93.84(15) . .
C2 C1 S1 C11 -93.84(15) 8_565 .
Fe1 C1 S1 C11 180.0 . .
